data_1567673
loop_
_publ_author_name
'Zhou, Tongliang'
'Gao, Pengcheng'
'Bisz, Elwira'
'Dziuk, B\/la\.zej'
'Lalancette, Roger'
'Szostak, Roman'
'Szostak, Michal'

_publ_section_title
;
 Well-defined, air- and moisture-stable
 palladium--imidazo[1,5-a]pyridin-3-ylidene complexes: a versatile
 catalyst platform for cross-coupling reactions by L-shaped NHC ligands
;
_journal_issue 21
_journal_name_full 'Catalysis Science &amp; Technology'
_journal_page_first 6581
_journal_page_last 6589
_journal_paper_doi 10.1039/D2CY01136K
_journal_volume 12
_journal_year 2022
_chemical_formula_sum 'C31 H37 Cl N2 Pd'
_chemical_formula_weight 579.47
_space_group_crystal_system orthorhombic
_space_group_IT_number 61
_space_group_name_Hall '-P 2ac 2ab'
_space_group_name_H-M_alt 'P b c a'
_atom_sites_solution_hydrogens geom
_audit_creation_method SHELXL-2014/7
_audit_update_record
;
2022-05-23 deposited with the CCDC.	2022-09-22 downloaded from the CCDC.
;
_cell_angle_alpha 90
_cell_angle_beta 90
_cell_angle_gamma 90
_cell_formula_units_Z 8
_cell_length_a 15.8974(8)
_cell_length_b 16.5103(7)
_cell_length_c 21.770(2)
_cell_measurement_reflns_used 4455
_cell_measurement_temperature 293(2)
_cell_measurement_theta_max 26.8930
_cell_measurement_theta_min 1.9730
_cell_volume 5714.0(6)
_computing_cell_refinement 'CrysAlisPro (Rigaku OD, 2015)'
_computing_data_collection 'CrysAlisPro (Agilent Technologies, 2014)'
_computing_data_reduction 'CrysAlisPro (Rigaku OD, 2015)'
_computing_molecular_graphics 'SHELXTL (Sheldrick, 2008)'
_computing_publication_material 'SHELXL-2014/7 (Sheldrick, 2014)'
_computing_structure_refinement 'SHELXL-2014/7 (Sheldrick, 2014)'
_computing_structure_solution 'SHELXS-2014/7 (Sheldrick, 2014)'
_diffrn_ambient_temperature 293(2)
_diffrn_detector_area_resol_mean 15.9718
_diffrn_measured_fraction_theta_full 1.000
_diffrn_measured_fraction_theta_max 1.000
_diffrn_measurement_device_type 'KM4 with Eos CCD'
_diffrn_measurement_method \w--scan
_diffrn_radiation_monochromator graphite
_diffrn_radiation_source 'fine-focus sealed tube'
_diffrn_radiation_type MoK\a
_diffrn_radiation_wavelength 0.71073
_diffrn_reflns_av_R_equivalents 0.0242
_diffrn_reflns_av_unetI/netI 0.0360
_diffrn_reflns_Laue_measured_fraction_full 1.000
_diffrn_reflns_Laue_measured_fraction_max 1.000
_diffrn_reflns_limit_h_max 19
_diffrn_reflns_limit_h_min -14
_diffrn_reflns_limit_k_max 20
_diffrn_reflns_limit_k_min -16
_diffrn_reflns_limit_l_max 26
_diffrn_reflns_limit_l_min -22
_diffrn_reflns_number 13487
_diffrn_reflns_point_group_measured_fraction_full 1.000
_diffrn_reflns_point_group_measured_fraction_max 1.000
_diffrn_reflns_theta_full 25.242
_diffrn_reflns_theta_max 25.998
_diffrn_reflns_theta_min 1.871
_exptl_absorpt_coefficient_mu 0.764
_exptl_absorpt_correction_T_max 1.00000
_exptl_absorpt_correction_T_min 0.84636
_exptl_absorpt_correction_type multi-scan
_exptl_absorpt_process_details
;
SCALE3 ABSPACK (Rigaku Oxford Diffraction, 2015).
;
_exptl_crystal_colour yellow
_exptl_crystal_density_diffrn 1.347
_exptl_crystal_density_method 'not measured'
_exptl_crystal_description plate
_exptl_crystal_F_000 2400
_exptl_crystal_size_max 0.4
_exptl_crystal_size_mid 0.3
_exptl_crystal_size_min 0.2
_refine_diff_density_max 0.516
_refine_diff_density_min -0.395
_refine_diff_density_rms 0.058
_refine_ls_extinction_method none
_refine_ls_goodness_of_fit_ref 1.011
_refine_ls_hydrogen_treatment constr
_refine_ls_matrix_type full
_refine_ls_number_parameters 323
_refine_ls_number_reflns 5620
_refine_ls_number_restraints 156
_refine_ls_restrained_S_all 1.029
_refine_ls_R_factor_all 0.0724
_refine_ls_R_factor_gt 0.0387
_refine_ls_shift/su_max 0.002
_refine_ls_shift/su_mean 0.000
_refine_ls_structure_factor_coef Fsqd
_refine_ls_weighting_details 'w=1/[\s^2^(Fo^2^)+(0.0359P)^2^+4.8762P] where P=(Fo^2^+2Fc^2^)/3'
_refine_ls_weighting_scheme calc
_refine_ls_wR_factor_gt 0.0825
_refine_ls_wR_factor_ref 0.0964
_reflns_Friedel_coverage 0.000
_reflns_number_gt 3725
_reflns_number_total 5620
_reflns_threshold_expression 'I > 2\s(I)'
_cod_data_source_file d2cy01136k2.cif
_cod_data_source_block B6_a
_cod_depositor_comments 'Adding full bibliography for 1567672--1567675.cif.'
_cod_original_cell_volume 5714.0(7)
_cod_database_code 1567673
_shelx_shelxl_version_number 2014/7
_shelx_space_group_comment
;
The symmetry employed for this shelxl refinement is uniquely defined
by the following loop, which should always be used as a source of
symmetry information in preference to the above space-group names.
They are only intended as comments.
;
_exptl_absorpt_special_details
;
CrysAlisPro, Agilent Technologies,
Version 1.171.37.33c (release 11-04-2014 CrysAlis171 .NET)
(compiled Apr 11 2014,15:12:41)
Empirical absorption correction using spherical harmonics,
 implemented in SCALE3 ABSPACK scaling algorithm.
;

loop_
_space_group_symop_operation_xyz
'x, y, z'
'-x+1/2, -y, z+1/2'
'-x, y+1/2, -z+1/2'
'x+1/2, -y+1/2, -z'
'-x, -y, -z'
'x-1/2, y, -z-1/2'
'x, -y-1/2, z-1/2'
'-x-1/2, y-1/2, z'

loop_
_atom_site_label
_atom_site_type_symbol
_atom_site_fract_x
_atom_site_fract_y
_atom_site_fract_z
_atom_site_U_iso_or_equiv
_atom_site_adp_type
_atom_site_occupancy
_atom_site_site_symmetry_order
_atom_site_calc_flag
_atom_site_refinement_flags_posn
_atom_site_refinement_flags_adp
_atom_site_refinement_flags_occupancy
_atom_site_disorder_assembly
_atom_site_disorder_group
Pd1 Pd 0.29454(2) 0.32478(2) 0.38035(2) 0.05074(11) Uani 1 1 d . . . . .
Cl1 Cl 0.24884(8) 0.37590(8) 0.47710(5) 0.0844(4) Uani 1 1 d . . . . .
N1 N 0.46693(17) 0.28256(16) 0.43350(12) 0.0409(6) Uani 1 1 d . . . . .
C1 C 0.4185(2) 0.33713(19) 0.40390(15) 0.0389(8) Uani 1 1 d . . . . .
N2 N 0.46362(16) 0.40752(15) 0.40781(12) 0.0364(6) Uani 1 1 d . . . . .
C2 C 0.5391(2) 0.3167(2) 0.45733(15) 0.0454(8) Uani 1 1 d . . . . .
H2 H 0.5807 0.2901 0.4796 0.054 Uiso 1 1 calc R U . . .
C3 C 0.5380(2) 0.3963(2) 0.44218(14) 0.0407(8) Uani 1 1 d . . . . .
C4 C 0.5897(2) 0.4640(2) 0.45489(15) 0.0469(9) Uani 1 1 d . . . . .
H4 H 0.6380 0.4579 0.4785 0.056 Uiso 1 1 calc R U . . .
C6 C 0.4978(2) 0.5450(2) 0.39337(15) 0.0477(9) Uani 1 1 d . . . . .
H6 H 0.4860 0.5956 0.3766 0.057 Uiso 1 1 calc R U . . .
C5 C 0.5689(2) 0.5369(2) 0.43287(16) 0.0501(9) Uani 1 1 d . . . . .
H5 H 0.6006 0.5821 0.4433 0.060 Uiso 1 1 calc R U . . .
C7 C 0.4468(2) 0.48222(19) 0.37932(14) 0.0393(7) Uani 1 1 d . . . . .
C9 C 0.4018(2) 0.4530(2) 0.27255(15) 0.0459(8) Uani 1 1 d . . . . .
C8 C 0.3825(2) 0.48611(19) 0.33002(15) 0.0414(8) Uani 1 1 d . . . . .
C10 C 0.3447(3) 0.4618(2) 0.22540(17) 0.0583(10) Uani 1 1 d . . . . .
H10 H 0.3576 0.4398 0.1872 0.070 Uiso 1 1 calc R U . . .
C11 C 0.2689(3) 0.5021(2) 0.23272(19) 0.0618(11) Uani 1 1 d . . . . .
C12 C 0.2521(3) 0.5350(2) 0.28943(19) 0.0587(10) Uani 1 1 d . . . . .
H12 H 0.2016 0.5624 0.2951 0.070 Uiso 1 1 calc R U . . .
C13 C 0.3072(2) 0.5291(2) 0.33847(17) 0.0486(9) Uani 1 1 d . . . . .
C14 C 0.4837(2) 0.4103(2) 0.26078(17) 0.0612(11) Uani 1 1 d . . . . .
H14A H 0.4884 0.3979 0.2178 0.092 Uiso 1 1 calc R U . . .
H14B H 0.4855 0.3610 0.2841 0.092 Uiso 1 1 calc R U . . .
H14C H 0.5296 0.4446 0.2728 0.092 Uiso 1 1 calc R U . . .
C15 C 0.2079(3) 0.5105(3) 0.1798(2) 0.0938(16) Uani 1 1 d . . . . .
H15A H 0.2347 0.5388 0.1467 0.141 Uiso 1 1 calc R U . . .
H15B H 0.1594 0.5403 0.1931 0.141 Uiso 1 1 calc R U . . .
H15C H 0.1910 0.4577 0.1662 0.141 Uiso 1 1 calc R U . . .
C16 C 0.2859(3) 0.5675(3) 0.39895(18) 0.0666(12) Uani 1 1 d . . . . .
H16A H 0.2376 0.6017 0.3941 0.100 Uiso 1 1 calc R U . . .
H16B H 0.3327 0.5992 0.4129 0.100 Uiso 1 1 calc R U . . .
H16C H 0.2738 0.5260 0.4286 0.100 Uiso 1 1 calc R U . . .
C17 C 0.4516(2) 0.1959(2) 0.43425(17) 0.0461(9) Uani 1 1 d . . . . .
C18 C 0.4835(3) 0.1512(2) 0.3848(2) 0.0584(10) Uani 1 1 d . . . . .
C19 C 0.4713(3) 0.0680(2) 0.3869(2) 0.0741(12) Uani 1 1 d . U . . .
H19 H 0.4909 0.0361 0.3547 0.089 Uiso 1 1 calc R U . . .
C20 C 0.4314(3) 0.0318(3) 0.4349(2) 0.0766(12) Uani 1 1 d . U . . .
H20 H 0.4241 -0.0241 0.4349 0.092 Uiso 1 1 calc R U . . .
C21 C 0.4020(3) 0.0768(3) 0.4831(2) 0.0694(11) Uani 1 1 d . U . . .
H21 H 0.3757 0.0507 0.5157 0.083 Uiso 1 1 calc R U . . .
C22 C 0.4108(2) 0.1617(2) 0.48428(18) 0.0530(9) Uani 1 1 d . U . . .
C23 C 0.5335(3) 0.1899(3) 0.3334(2) 0.0769(13) Uani 1 1 d . U . . .
H23 H 0.5220 0.2482 0.3341 0.092 Uiso 1 1 calc R U . . .
C24 C 0.5099(4) 0.1582(3) 0.2694(2) 0.0983(16) Uani 1 1 d . U . . .
H24A H 0.5391 0.1890 0.2386 0.148 Uiso 1 1 calc R U . . .
H24B H 0.4503 0.1635 0.2633 0.148 Uiso 1 1 calc R U . . .
H24C H 0.5255 0.1022 0.2661 0.148 Uiso 1 1 calc R U . . .
C25 C 0.6271(3) 0.1782(4) 0.3452(3) 0.119(2) Uani 1 1 d . U . . .
H25A H 0.6411 0.1219 0.3410 0.179 Uiso 1 1 calc R U . . .
H25B H 0.6403 0.1959 0.3861 0.179 Uiso 1 1 calc R U . . .
H25C H 0.6588 0.2094 0.3161 0.179 Uiso 1 1 calc R U . . .
C26 C 0.3793(3) 0.2109(3) 0.53780(18) 0.0634(10) Uani 1 1 d . U . . .
H26 H 0.3757 0.2673 0.5240 0.076 Uiso 1 1 calc R U . . .
C27 C 0.4420(3) 0.2086(3) 0.5904(2) 0.1004(17) Uani 1 1 d . U . . .
H27A H 0.4492 0.1538 0.6040 0.151 Uiso 1 1 calc R U . . .
H27B H 0.4215 0.2411 0.6238 0.151 Uiso 1 1 calc R U . . .
H27C H 0.4951 0.2296 0.5767 0.151 Uiso 1 1 calc R U . . .
C28 C 0.2918(3) 0.1863(3) 0.5592(3) 0.0970(16) Uani 1 1 d . U . . .
H28A H 0.2525 0.1933 0.5262 0.145 Uiso 1 1 calc R U . . .
H28B H 0.2754 0.2195 0.5934 0.145 Uiso 1 1 calc R U . . .
H28C H 0.2924 0.1305 0.5716 0.145 Uiso 1 1 calc R U . . .
C29 C 0.3012(3) 0.2658(3) 0.2944(2) 0.0814(13) Uani 1 1 d . U . . .
H29A H 0.3389 0.2892 0.2642 0.098 Uiso 1 1 calc R U . . .
H29B H 0.3024 0.2070 0.2952 0.098 Uiso 1 1 calc R U . . .
C30 C 0.2230(4) 0.3019(4) 0.3005(3) 0.1082(17) Uani 1 1 d . U . . .
H30 H 0.2142 0.3493 0.2741 0.130 Uiso 1 1 calc R U . . .
C31 C 0.1703(3) 0.2960(4) 0.3464(3) 0.1057(17) Uani 1 1 d . U . . .
H31A H 0.1491 0.2423 0.3556 0.127 Uiso 1 1 calc R U . . .
H31B H 0.1281 0.3382 0.3498 0.127 Uiso 1 1 calc R U . . .

loop_
_atom_site_aniso_label
_atom_site_aniso_U_11
_atom_site_aniso_U_22
_atom_site_aniso_U_33
_atom_site_aniso_U_23
_atom_site_aniso_U_13
_atom_site_aniso_U_12
Pd1 0.04151(15) 0.04686(16) 0.0639(2) 0.00853(15) -0.00908(15) -0.00436(13)
Cl1 0.0762(7) 0.1047(9) 0.0722(7) 0.0162(7) 0.0111(7) 0.0264(7)
N1 0.0409(15) 0.0422(16) 0.0394(16) 0.0035(13) -0.0027(13) -0.0008(13)
C1 0.0423(18) 0.0407(19) 0.0339(17) -0.0024(15) 0.0027(15) -0.0002(15)
N2 0.0381(14) 0.0405(15) 0.0307(14) -0.0030(12) -0.0009(12) -0.0018(12)
C2 0.0402(18) 0.057(2) 0.0388(19) -0.0001(17) -0.0058(15) 0.0028(17)
C3 0.0381(18) 0.055(2) 0.0290(17) -0.0051(16) 0.0013(15) -0.0016(16)
C4 0.0402(19) 0.067(2) 0.0338(18) -0.0113(18) 0.0015(15) -0.0098(18)
C6 0.059(2) 0.0427(19) 0.042(2) -0.0034(16) 0.0064(18) -0.0064(17)
C5 0.055(2) 0.054(2) 0.042(2) -0.0142(18) 0.0094(18) -0.0180(18)
C7 0.0470(18) 0.0398(17) 0.0310(16) -0.0013(16) 0.0057(16) -0.0014(15)
C9 0.054(2) 0.045(2) 0.039(2) -0.0009(16) -0.0027(17) -0.0050(17)
C8 0.0495(19) 0.0370(17) 0.0377(19) 0.0035(15) -0.0033(16) -0.0059(16)
C10 0.071(3) 0.062(2) 0.042(2) -0.0084(19) -0.008(2) -0.010(2)
C11 0.067(3) 0.063(3) 0.055(3) 0.005(2) -0.019(2) -0.007(2)
C12 0.054(2) 0.052(2) 0.070(3) 0.013(2) -0.008(2) 0.0057(19)
C13 0.056(2) 0.0430(19) 0.047(2) 0.0078(17) 0.0022(18) 0.0005(17)
C14 0.070(3) 0.072(3) 0.041(2) -0.009(2) 0.004(2) 0.004(2)
C15 0.084(3) 0.118(4) 0.080(3) 0.008(3) -0.037(3) -0.001(3)
C16 0.076(3) 0.067(3) 0.057(2) 0.005(2) 0.008(2) 0.021(2)
C17 0.0408(18) 0.0407(19) 0.057(2) 0.0068(17) -0.0081(18) 0.0010(15)
C18 0.059(2) 0.044(2) 0.071(3) -0.004(2) -0.003(2) 0.0041(17)
C19 0.080(3) 0.050(2) 0.093(3) -0.011(2) 0.000(3) 0.006(2)
C20 0.081(3) 0.046(2) 0.103(3) 0.006(2) -0.012(3) 0.005(2)
C21 0.066(2) 0.060(2) 0.082(3) 0.024(2) -0.009(2) -0.003(2)
C22 0.0469(19) 0.053(2) 0.059(2) 0.0125(17) -0.0127(17) 0.0011(16)
C23 0.093(3) 0.060(2) 0.078(3) -0.013(2) 0.026(3) 0.003(2)
C24 0.125(4) 0.093(4) 0.077(3) -0.012(3) 0.015(3) 0.016(3)
C25 0.090(3) 0.152(5) 0.116(4) -0.049(4) 0.031(3) -0.029(4)
C26 0.067(2) 0.068(2) 0.055(2) 0.0204(19) 0.001(2) -0.002(2)
C27 0.113(4) 0.126(4) 0.063(3) 0.013(3) -0.016(3) -0.008(3)
C28 0.082(3) 0.108(4) 0.102(4) 0.019(3) 0.029(3) 0.002(3)
C29 0.091(3) 0.066(3) 0.087(3) -0.019(2) -0.021(3) -0.021(2)
C30 0.088(3) 0.133(4) 0.104(4) -0.012(3) -0.040(3) -0.020(3)
C31 0.067(3) 0.128(4) 0.123(4) 0.013(4) -0.031(3) -0.036(3)

loop_
_atom_type_symbol
_atom_type_description
_atom_type_scat_dispersion_real
_atom_type_scat_dispersion_imag
_atom_type_scat_source
C C 0.0033 0.0016 'International Tables Vol C Tables 4.2.6.8 and 6.1.1.4'
H H 0.0000 0.0000 'International Tables Vol C Tables 4.2.6.8 and 6.1.1.4'
N N 0.0061 0.0033 'International Tables Vol C Tables 4.2.6.8 and 6.1.1.4'
Cl Cl 0.1484 0.1585 'International Tables Vol C Tables 4.2.6.8 and 6.1.1.4'
Pd Pd -0.9988 1.0072 'International Tables Vol C Tables 4.2.6.8 and 6.1.1.4'

loop_
_geom_angle_atom_site_label_1
_geom_angle_atom_site_label_2
_geom_angle_atom_site_label_3
_geom_angle
_geom_angle_site_symmetry_1
_geom_angle_site_symmetry_3
_geom_angle_publ_flag
C1 Pd1 C29 102.67(16) . . ?
C1 Pd1 C30 138.0(2) . . ?
C29 Pd1 C30 38.32(19) . . ?
C1 Pd1 C31 170.9(2) . . ?
C29 Pd1 C31 69.0(2) . . ?
C30 Pd1 C31 35.6(2) . . ?
C1 Pd1 Cl1 92.12(9) . . ?
C29 Pd1 Cl1 164.12(14) . . ?
C30 Pd1 Cl1 128.81(19) . . ?
C31 Pd1 Cl1 95.84(19) . . ?
C1 N1 C2 112.4(3) . . ?
C1 N1 C17 124.6(3) . . ?
C2 N1 C17 122.6(3) . . ?
N1 C1 N2 103.8(3) . . ?
N1 C1 Pd1 127.1(2) . . ?
N2 C1 Pd1 127.2(2) . . ?
C1 N2 C7 128.1(3) . . ?
C1 N2 C3 111.1(3) . . ?
C7 N2 C3 120.6(3) . . ?
C3 C2 N1 107.1(3) . . ?
C3 C2 H2 126.4 . . ?
N1 C2 H2 126.4 . . ?
C2 C3 N2 105.5(3) . . ?
C2 C3 C4 135.4(3) . . ?
N2 C3 C4 119.0(3) . . ?
C5 C4 C3 119.9(3) . . ?
C5 C4 H4 120.1 . . ?
C3 C4 H4 120.1 . . ?
C7 C6 C5 122.7(3) . . ?
C7 C6 H6 118.7 . . ?
C5 C6 H6 118.7 . . ?
C4 C5 C6 119.8(3) . . ?
C4 C5 H5 120.1 . . ?
C6 C5 H5 120.1 . . ?
C6 C7 N2 117.3(3) . . ?
C6 C7 C8 123.0(3) . . ?
N2 C7 C8 119.2(3) . . ?
C10 C9 C8 118.7(3) . . ?
C10 C9 C14 119.5(3) . . ?
C8 C9 C14 121.7(3) . . ?
C9 C8 C13 120.1(3) . . ?
C9 C8 C7 118.6(3) . . ?
C13 C8 C7 121.0(3) . . ?
C9 C10 C11 122.5(4) . . ?
C9 C10 H10 118.7 . . ?
C11 C10 H10 118.7 . . ?
C12 C11 C10 117.5(4) . . ?
C12 C11 C15 121.6(4) . . ?
C10 C11 C15 120.9(4) . . ?
C11 C12 C13 122.8(4) . . ?
C11 C12 H12 118.6 . . ?
C13 C12 H12 118.6 . . ?
C12 C13 C8 118.3(3) . . ?
C12 C13 C16 120.3(3) . . ?
C8 C13 C16 121.4(3) . . ?
C9 C14 H14A 109.5 . . ?
C9 C14 H14B 109.5 . . ?
H14A C14 H14B 109.5 . . ?
C9 C14 H14C 109.5 . . ?
H14A C14 H14C 109.5 . . ?
H14B C14 H14C 109.5 . . ?
C11 C15 H15A 109.5 . . ?
C11 C15 H15B 109.5 . . ?
H15A C15 H15B 109.5 . . ?
C11 C15 H15C 109.5 . . ?
H15A C15 H15C 109.5 . . ?
H15B C15 H15C 109.5 . . ?
C13 C16 H16A 109.5 . . ?
C13 C16 H16B 109.5 . . ?
H16A C16 H16B 109.5 . . ?
C13 C16 H16C 109.5 . . ?
H16A C16 H16C 109.5 . . ?
H16B C16 H16C 109.5 . . ?
C22 C17 C18 124.0(3) . . ?
C22 C17 N1 119.2(3) . . ?
C18 C17 N1 116.7(3) . . ?
C19 C18 C17 116.4(4) . . ?
C19 C18 C23 121.0(4) . . ?
C17 C18 C23 122.5(3) . . ?
C20 C19 C18 121.7(4) . . ?
C20 C19 H19 119.1 . . ?
C18 C19 H19 119.1 . . ?
C19 C20 C21 120.7(4) . . ?
C19 C20 H20 119.7 . . ?
C21 C20 H20 119.7 . . ?
C20 C21 C22 121.4(4) . . ?
C20 C21 H21 119.3 . . ?
C22 C21 H21 119.3 . . ?
C17 C22 C21 115.8(4) . . ?
C17 C22 C26 122.9(3) . . ?
C21 C22 C26 121.2(4) . . ?
C18 C23 C25 109.6(4) . . ?
C18 C23 C24 113.5(4) . . ?
C25 C23 C24 110.5(4) . . ?
C18 C23 H23 107.7 . . ?
C25 C23 H23 107.7 . . ?
C24 C23 H23 107.7 . . ?
C23 C24 H24A 109.5 . . ?
C23 C24 H24B 109.5 . . ?
H24A C24 H24B 109.5 . . ?
C23 C24 H24C 109.5 . . ?
H24A C24 H24C 109.5 . . ?
H24B C24 H24C 109.5 . . ?
C23 C25 H25A 109.5 . . ?
C23 C25 H25B 109.5 . . ?
H25A C25 H25B 109.5 . . ?
C23 C25 H25C 109.5 . . ?
H25A C25 H25C 109.5 . . ?
H25B C25 H25C 109.5 . . ?
C22 C26 C27 110.6(4) . . ?
C22 C26 C28 113.3(4) . . ?
C27 C26 C28 111.2(4) . . ?
C22 C26 H26 107.1 . . ?
C27 C26 H26 107.1 . . ?
C28 C26 H26 107.1 . . ?
C26 C27 H27A 109.5 . . ?
C26 C27 H27B 109.5 . . ?
H27A C27 H27B 109.5 . . ?
C26 C27 H27C 109.5 . . ?
H27A C27 H27C 109.5 . . ?
H27B C27 H27C 109.5 . . ?
C26 C28 H28A 109.5 . . ?
C26 C28 H28B 109.5 . . ?
H28A C28 H28B 109.5 . . ?
C26 C28 H28C 109.5 . . ?
H28A C28 H28C 109.5 . . ?
H28B C28 H28C 109.5 . . ?
C30 C29 Pd1 70.9(3) . . ?
C30 C29 H29A 116.5 . . ?
Pd1 C29 H29A 116.5 . . ?
C30 C29 H29B 116.5 . . ?
Pd1 C29 H29B 116.5 . . ?
H29A C29 H29B 113.5 . . ?
C31 C30 C29 128.0(7) . . ?
C31 C30 Pd1 74.3(4) . . ?
C29 C30 Pd1 70.8(3) . . ?
C31 C30 H30 114.6 . . ?
C29 C30 H30 114.6 . . ?
Pd1 C30 H30 114.6 . . ?
C30 C31 Pd1 70.2(3) . . ?
C30 C31 H31A 116.6 . . ?
Pd1 C31 H31A 116.6 . . ?
C30 C31 H31B 116.6 . . ?
Pd1 C31 H31B 116.6 . . ?
H31A C31 H31B 113.6 . . ?

loop_
_geom_bond_atom_site_label_1
_geom_bond_atom_site_label_2
_geom_bond_distance
_geom_bond_site_symmetry_2
_geom_bond_publ_flag
Pd1 C1 2.047(3) . ?
Pd1 C29 2.112(5) . ?
Pd1 C30 2.112(5) . ?
Pd1 C31 2.161(5) . ?
Pd1 Cl1 2.3825(13) . ?
N1 C1 1.349(4) . ?
N1 C2 1.380(4) . ?
N1 C17 1.452(4) . ?
C1 N2 1.368(4) . ?
N2 C7 1.406(4) . ?
N2 C3 1.412(4) . ?
C2 C3 1.354(5) . ?
C2 H2 0.9300 . ?
C3 C4 1.415(5) . ?
C4 C5 1.336(5) . ?
C4 H4 0.9300 . ?
C6 C7 1.351(4) . ?
C6 C5 1.426(5) . ?
C6 H6 0.9300 . ?
C5 H5 0.9300 . ?
C7 C8 1.484(4) . ?
C9 C10 1.378(5) . ?
C9 C8 1.399(4) . ?
C9 C14 1.503(5) . ?
C8 C13 1.402(5) . ?
C10 C11 1.386(6) . ?
C10 H10 0.9300 . ?
C11 C12 1.375(5) . ?
C11 C15 1.511(5) . ?
C12 C13 1.384(5) . ?
C12 H12 0.9300 . ?
C13 C16 1.500(5) . ?
C14 H14A 0.9600 . ?
C14 H14B 0.9600 . ?
C14 H14C 0.9600 . ?
C15 H15A 0.9600 . ?
C15 H15B 0.9600 . ?
C15 H15C 0.9600 . ?
C16 H16A 0.9600 . ?
C16 H16B 0.9600 . ?
C16 H16C 0.9600 . ?
C17 C22 1.388(5) . ?
C17 C18 1.400(5) . ?
C18 C19 1.389(5) . ?
C18 C23 1.514(6) . ?
C19 C20 1.360(6) . ?
C19 H19 0.9300 . ?
C20 C21 1.368(6) . ?
C20 H20 0.9300 . ?
C21 C22 1.410(5) . ?
C21 H21 0.9300 . ?
C22 C26 1.505(6) . ?
C23 C25 1.521(7) . ?
C23 C24 1.535(6) . ?
C23 H23 0.9800 . ?
C24 H24A 0.9600 . ?
C24 H24B 0.9600 . ?
C24 H24C 0.9600 . ?
C25 H25A 0.9600 . ?
C25 H25B 0.9600 . ?
C25 H25C 0.9600 . ?
C26 C27 1.518(6) . ?
C26 C28 1.523(6) . ?
C26 H26 0.9800 . ?
C27 H27A 0.9600 . ?
C27 H27B 0.9600 . ?
C27 H27C 0.9600 . ?
C28 H28A 0.9600 . ?
C28 H28B 0.9600 . ?
C28 H28C 0.9600 . ?
C29 C30 1.386(7) . ?
C29 H29A 0.9700 . ?
C29 H29B 0.9700 . ?
C30 C31 1.307(8) . ?
C30 H30 0.9800 . ?
C31 H31A 0.9700 . ?
C31 H31B 0.9700 . ?

loop_
_geom_torsion_atom_site_label_1
_geom_torsion_atom_site_label_2
_geom_torsion_atom_site_label_3
_geom_torsion_atom_site_label_4
_geom_torsion
_geom_torsion_site_symmetry_1
_geom_torsion_site_symmetry_2
_geom_torsion_site_symmetry_3
_geom_torsion_site_symmetry_4
_geom_torsion_publ_flag
C2 N1 C1 N2 1.9(4) . . . . ?
C17 N1 C1 N2 -170.8(3) . . . . ?
C2 N1 C1 Pd1 -163.1(2) . . . . ?
C17 N1 C1 Pd1 24.1(5) . . . . ?
N1 C1 N2 C7 172.9(3) . . . . ?
Pd1 C1 N2 C7 -22.1(5) . . . . ?
N1 C1 N2 C3 -2.5(3) . . . . ?
Pd1 C1 N2 C3 162.5(2) . . . . ?
C1 N1 C2 C3 -0.6(4) . . . . ?
C17 N1 C2 C3 172.3(3) . . . . ?
N1 C2 C3 N2 -0.9(3) . . . . ?
N1 C2 C3 C4 176.1(3) . . . . ?
C1 N2 C3 C2 2.2(3) . . . . ?
C7 N2 C3 C2 -173.6(3) . . . . ?
C1 N2 C3 C4 -175.4(3) . . . . ?
C7 N2 C3 C4 8.8(4) . . . . ?
C2 C3 C4 C5 -178.7(4) . . . . ?
N2 C3 C4 C5 -1.9(5) . . . . ?
C3 C4 C5 C6 -4.1(5) . . . . ?
C7 C6 C5 C4 3.6(5) . . . . ?
C5 C6 C7 N2 3.1(5) . . . . ?
C5 C6 C7 C8 -168.6(3) . . . . ?
C1 N2 C7 C6 175.8(3) . . . . ?
C3 N2 C7 C6 -9.2(4) . . . . ?
C1 N2 C7 C8 -12.1(5) . . . . ?
C3 N2 C7 C8 162.9(3) . . . . ?
C10 C9 C8 C13 -1.7(5) . . . . ?
C14 C9 C8 C13 176.8(3) . . . . ?
C10 C9 C8 C7 -175.3(3) . . . . ?
C14 C9 C8 C7 3.2(5) . . . . ?
C6 C7 C8 C9 98.6(4) . . . . ?
N2 C7 C8 C9 -73.1(4) . . . . ?
C6 C7 C8 C13 -75.0(4) . . . . ?
N2 C7 C8 C13 113.4(3) . . . . ?
C8 C9 C10 C11 0.0(6) . . . . ?
C14 C9 C10 C11 -178.5(4) . . . . ?
C9 C10 C11 C12 0.9(6) . . . . ?
C9 C10 C11 C15 180.0(4) . . . . ?
C10 C11 C12 C13 -0.2(6) . . . . ?
C15 C11 C12 C13 -179.3(4) . . . . ?
C11 C12 C13 C8 -1.4(6) . . . . ?
C11 C12 C13 C16 179.0(4) . . . . ?
C9 C8 C13 C12 2.3(5) . . . . ?
C7 C8 C13 C12 175.8(3) . . . . ?
C9 C8 C13 C16 -178.1(3) . . . . ?
C7 C8 C13 C16 -4.6(5) . . . . ?
C1 N1 C17 C22 -98.2(4) . . . . ?
C2 N1 C17 C22 89.8(4) . . . . ?
C1 N1 C17 C18 85.0(4) . . . . ?
C2 N1 C17 C18 -87.0(4) . . . . ?
C22 C17 C18 C19 1.0(6) . . . . ?
N1 C17 C18 C19 177.7(3) . . . . ?
C22 C17 C18 C23 -175.2(4) . . . . ?
N1 C17 C18 C23 1.5(5) . . . . ?
C17 C18 C19 C20 -0.8(6) . . . . ?
C23 C18 C19 C20 175.5(4) . . . . ?
C18 C19 C20 C21 -0.2(7) . . . . ?
C19 C20 C21 C22 1.0(7) . . . . ?
C18 C17 C22 C21 -0.3(5) . . . . ?
N1 C17 C22 C21 -176.9(3) . . . . ?
C18 C17 C22 C26 178.1(4) . . . . ?
N1 C17 C22 C26 1.5(5) . . . . ?
C20 C21 C22 C17 -0.7(6) . . . . ?
C20 C21 C22 C26 -179.2(4) . . . . ?
C19 C18 C23 C25 -78.1(5) . . . . ?
C17 C18 C23 C25 98.0(5) . . . . ?
C19 C18 C23 C24 45.9(6) . . . . ?
C17 C18 C23 C24 -138.0(4) . . . . ?
C17 C22 C26 C27 -97.6(4) . . . . ?
C21 C22 C26 C27 80.8(5) . . . . ?
C17 C22 C26 C28 136.7(4) . . . . ?
C21 C22 C26 C28 -45.0(5) . . . . ?
Pd1 C29 C30 C31 -50.5(6) . . . . ?
C29 C30 C31 Pd1 49.3(6) . . . . ?
